data_1516820
loop_
_publ_author_name
'Subhi A. Al-Jibori'
'Mohamed H.S. Al-Jibori'
'Graeme Hogarth'

_publ_section_title
;
 Thiosaccharinate binding to palladium(II) and platinum(II): Synthesis and
 molecular structures of sulfur-bound complexes
 [M(?1-tsac)2(?2-diphosphane)]
;
_journal_name_full
;
Inorganica Chimica Acta
;
_journal_page_first 117
_journal_page_last 123
_journal_volume 398
_journal_year 2013
_chemical_formula_sum 'C42 H34 N2 O5 P2 Pd S4'
_chemical_formula_weight 943.29
_space_group_IT_number 2
_symmetry_cell_setting triclinic
_symmetry_space_group_name_Hall '-P 1'
_symmetry_space_group_name_H-M 'P -1'
_atom_sites_solution_hydrogens geom
_atom_sites_solution_primary heavy
_atom_sites_solution_secondary difmap
_cell_angle_alpha 75.3970(10)
_cell_angle_beta 77.5040(10)
_cell_angle_gamma 82.6930(10)
_cell_formula_units_Z 2
_cell_length_a 10.9755(5)
_cell_length_b 11.1596(6)
_cell_length_c 18.1144(9)
_cell_measurement_temperature 150(2)
_cell_volume 2089.95(18)
_computing_cell_refinement 'Bruker SAINT'
_computing_data_collection 'Bruker SMART'
_computing_data_reduction 'Bruker SAINT'
_computing_structure_refinement 'SHELXL-97 (Sheldrick, 1997)'
_computing_structure_solution 'SHELXS-97 (Sheldrick, 1990)'
_diffrn_ambient_temperature 150(2)
_diffrn_measured_fraction_theta_full 0.949
_diffrn_measured_fraction_theta_max 0.891
_diffrn_measurement_device_type 'Bruker SMART APEX diffractometer'
_diffrn_measurement_method '\w rotation with narrow frames'
_diffrn_radiation_monochromator graphite
_diffrn_radiation_source 'fine-focus sealed tube'
_diffrn_radiation_type MoK\a
_diffrn_radiation_wavelength 0.71073
_diffrn_reflns_av_R_equivalents 0.0180
_diffrn_reflns_av_sigmaI/netI 0.0328
_diffrn_reflns_limit_h_max 14
_diffrn_reflns_limit_h_min -13
_diffrn_reflns_limit_k_max 14
_diffrn_reflns_limit_k_min -14
_diffrn_reflns_limit_l_max 23
_diffrn_reflns_limit_l_min -23
_diffrn_reflns_number 17371
_diffrn_reflns_theta_full 26.00
_diffrn_reflns_theta_max 28.25
_diffrn_reflns_theta_min 2.43
_exptl_absorpt_coefficient_mu 0.767
_exptl_absorpt_correction_T_max 0.8555
_exptl_absorpt_correction_T_min 0.8255
_exptl_absorpt_correction_type multi-scan
_exptl_crystal_colour yellow
_exptl_crystal_density_diffrn 1.499
_exptl_crystal_density_method 'not measured'
_exptl_crystal_description block
_exptl_crystal_F_000 960
_exptl_crystal_size_max 0.26
_exptl_crystal_size_mid 0.24
_exptl_crystal_size_min 0.21
_refine_diff_density_max 0.808
_refine_diff_density_min -1.599
_refine_diff_density_rms 0.113
_refine_ls_extinction_method none
_refine_ls_goodness_of_fit_ref 1.085
_refine_ls_hydrogen_treatment constr
_refine_ls_matrix_type full
_refine_ls_number_parameters 505
_refine_ls_number_reflns 9230
_refine_ls_number_restraints 0
_refine_ls_restrained_S_all 1.085
_refine_ls_R_factor_all 0.0425
_refine_ls_R_factor_gt 0.0363
_refine_ls_shift/su_max 0.001
_refine_ls_shift/su_mean 0.000
_refine_ls_structure_factor_coef Fsqd
_refine_ls_weighting_details 'calc w=1/[\s^2^(Fo^2^)+(0.0611P)^2^+2.4208P] where P=(Fo^2^+2Fc^2^)/3'
_refine_ls_weighting_scheme calc
_refine_ls_wR_factor_gt 0.1010
_refine_ls_wR_factor_ref 0.1104
_reflns_number_gt 8079
_reflns_number_total 9230
_reflns_threshold_expression I>2\s(I)
_cod_data_source_file ICA-2013-398-117-123-1.cif
_cod_data_source_block str0776
_cod_original_sg_symbol_H-M P-1
_cod_database_code 1516820

loop_
_symmetry_equiv_pos_as_xyz
'x, y, z'
'-x, -y, -z'

loop_
_atom_site_label
_atom_site_type_symbol
_atom_site_fract_x
_atom_site_fract_y
_atom_site_fract_z
_atom_site_U_iso_or_equiv
_atom_site_adp_type
_atom_site_occupancy
_atom_site_symmetry_multiplicity
_atom_site_calc_flag
_atom_site_refinement_flags
Pd1 Pd 0.700312(16) 0.620018(16) 0.698570(10) 0.00750(7) Uani 1 1 d .
S1 S 0.72189(6) 0.82697(6) 0.62550(4) 0.01060(13) Uani 1 1 d .
S2 S 0.81193(6) 0.66432(6) 0.78593(4) 0.01178(13) Uani 1 1 d .
S3 S 1.01347(7) 0.70330(7) 0.47160(4) 0.01795(15) Uani 1 1 d .
S4 S 0.53326(7) 0.91951(7) 0.85064(4) 0.01793(15) Uani 1 1 d .
P1 P 0.68274(6) 0.42084(6) 0.77031(4) 0.00955(13) Uani 1 1 d .
P2 P 0.57813(6) 0.58842(6) 0.61892(4) 0.00983(13) Uani 1 1 d .
N1 N 0.9040(2) 0.6923(2) 0.55186(13) 0.0149(5) Uani 1 1 d .
N2 N 0.6004(2) 0.8097(2) 0.80638(13) 0.0135(4) Uani 1 1 d .
O1 O 1.1355(2) 0.6814(2) 0.49136(14) 0.0287(5) Uani 1 1 d .
O2 O 0.9876(2) 0.6295(2) 0.42285(13) 0.0265(5) Uani 1 1 d .
O3 O 0.4303(2) 0.8710(2) 0.91078(14) 0.0300(5) Uani 1 1 d .
O4 O 0.5044(2) 1.0320(2) 0.79536(14) 0.0315(6) Uani 1 1 d .
C1 C 0.8426(2) 0.8007(2) 0.55322(15) 0.0109(5) Uani 1 1 d .
C2 C 0.7156(2) 0.7792(2) 0.81876(14) 0.0103(5) Uani 1 1 d .
C3 C 0.8824(2) 0.9052(2) 0.48548(15) 0.0119(5) Uani 1 1 d .
C4 C 0.9797(3) 0.8630(3) 0.43243(16) 0.0161(5) Uani 1 1 d .
C5 C 1.0327(3) 0.9401(3) 0.36397(17) 0.0240(7) Uani 1 1 d .
H5A H 1.0991 0.9101 0.3284 0.029 Uiso 1 1 calc R
C6 C 0.9851(3) 1.0640(3) 0.34876(18) 0.0270(7) Uani 1 1 d .
H6A H 1.0186 1.1193 0.3016 0.032 Uiso 1 1 calc R
C7 C 0.8899(3) 1.1074(3) 0.40131(18) 0.0228(6) Uani 1 1 d .
H7A H 0.8600 1.1924 0.3902 0.027 Uiso 1 1 calc R
C8 C 0.8369(3) 1.0280(3) 0.47072(17) 0.0176(6) Uani 1 1 d .
H8A H 0.7711 1.0579 0.5067 0.021 Uiso 1 1 calc R
C9 C 0.7576(3) 0.8506(2) 0.86702(15) 0.0128(5) Uani 1 1 d .
C10 C 0.6619(3) 0.9352(3) 0.89072(16) 0.0156(5) Uani 1 1 d .
C11 C 0.6745(3) 1.0130(3) 0.93650(17) 0.0226(6) Uani 1 1 d .
H11A H 0.6078 1.0701 0.9520 0.027 Uiso 1 1 calc R
C12 C 0.7898(3) 1.0041(3) 0.95910(18) 0.0237(6) Uani 1 1 d .
H12A H 0.8019 1.0552 0.9912 0.028 Uiso 1 1 calc R
C13 C 0.8872(3) 0.9214(3) 0.93523(18) 0.0223(6) Uani 1 1 d .
H13A H 0.9652 0.9180 0.9506 0.027 Uiso 1 1 calc R
C14 C 0.8722(3) 0.8432(3) 0.88898(16) 0.0163(5) Uani 1 1 d .
H14A H 0.9388 0.7864 0.8730 0.020 Uiso 1 1 calc R
C15 C 0.6870(3) 0.3038(3) 0.71543(16) 0.0168(5) Uani 1 1 d .
H15A H 0.7702 0.3005 0.6811 0.020 Uiso 1 1 calc R
H15B H 0.6781 0.2219 0.7524 0.020 Uiso 1 1 calc R
C16 C 0.5860(3) 0.3249(3) 0.66537(17) 0.0188(6) Uani 1 1 d .
H16A H 0.5858 0.2491 0.6464 0.023 Uiso 1 1 calc R
H16B H 0.5031 0.3374 0.6984 0.023 Uiso 1 1 calc R
C17 C 0.6041(3) 0.4363(3) 0.59531(16) 0.0160(5) Uani 1 1 d .
H17A H 0.5462 0.4331 0.5610 0.019 Uiso 1 1 calc R
H17B H 0.6905 0.4279 0.5655 0.019 Uiso 1 1 calc R
C18 C 0.5415(2) 0.4061(3) 0.84426(16) 0.0147(5) Uani 1 1 d .
C19 C 0.4714(3) 0.3020(3) 0.86491(18) 0.0219(6) Uani 1 1 d .
H19A H 0.4973 0.2350 0.8401 0.026 Uiso 1 1 calc R
C20 C 0.3635(3) 0.2976(3) 0.9221(2) 0.0328(8) Uani 1 1 d .
H20A H 0.3155 0.2274 0.9358 0.039 Uiso 1 1 calc R
C21 C 0.3252(3) 0.3937(4) 0.9590(2) 0.0335(8) Uani 1 1 d .
H21A H 0.2517 0.3891 0.9982 0.040 Uiso 1 1 calc R
C22 C 0.3939(3) 0.4971(3) 0.93907(19) 0.0299(7) Uani 1 1 d .
H22A H 0.3672 0.5636 0.9643 0.036 Uiso 1 1 calc R
C23 C 0.5021(3) 0.5031(3) 0.88204(17) 0.0210(6) Uani 1 1 d .
H23A H 0.5496 0.5736 0.8687 0.025 Uiso 1 1 calc R
C24 C 0.8125(2) 0.3659(2) 0.82119(16) 0.0136(5) Uani 1 1 d .
C25 C 0.7947(3) 0.3379(3) 0.90162(17) 0.0202(6) Uani 1 1 d .
H25A H 0.7126 0.3416 0.9318 0.024 Uiso 1 1 calc R
C26 C 0.8974(3) 0.3044(3) 0.9380(2) 0.0311(8) Uani 1 1 d .
H26A H 0.8854 0.2857 0.9931 0.037 Uiso 1 1 calc R
C27 C 1.0168(3) 0.2983(4) 0.8942(2) 0.0356(9) Uani 1 1 d .
H27A H 1.0869 0.2760 0.9192 0.043 Uiso 1 1 calc R
C28 C 1.0345(3) 0.3246(4) 0.8138(2) 0.0347(8) Uani 1 1 d .
H28A H 1.1166 0.3190 0.7838 0.042 Uiso 1 1 calc R
C29 C 0.9333(3) 0.3589(3) 0.77734(18) 0.0248(7) Uani 1 1 d .
H29A H 0.9458 0.3778 0.7222 0.030 Uiso 1 1 calc R
C30 C 0.4147(2) 0.6014(2) 0.66603(15) 0.0132(5) Uani 1 1 d .
C31 C 0.3792(3) 0.6524(3) 0.73048(17) 0.0218(6) Uani 1 1 d .
H31A H 0.4400 0.6844 0.7489 0.026 Uiso 1 1 calc R
C32 C 0.2545(3) 0.6568(4) 0.7682(2) 0.0322(8) Uani 1 1 d .
H32A H 0.2303 0.6910 0.8127 0.039 Uiso 1 1 calc R
C33 C 0.1657(3) 0.6113(3) 0.7409(2) 0.0306(8) Uani 1 1 d .
H33A H 0.0809 0.6130 0.7673 0.037 Uiso 1 1 calc R
C34 C 0.1993(3) 0.5633(3) 0.67546(19) 0.0249(7) Uani 1 1 d .
H34A H 0.1377 0.5335 0.6564 0.030 Uiso 1 1 calc R
C35 C 0.3228(3) 0.5588(3) 0.63792(17) 0.0191(6) Uani 1 1 d .
H35A H 0.3458 0.5266 0.5926 0.023 Uiso 1 1 calc R
C36 C 0.5875(2) 0.6957(3) 0.52423(15) 0.0141(5) Uani 1 1 d .
C37 C 0.5024(3) 0.8000(3) 0.51324(17) 0.0189(6) Uani 1 1 d .
H37A H 0.4365 0.8134 0.5547 0.023 Uiso 1 1 calc R
C38 C 0.5147(3) 0.8844(3) 0.44115(19) 0.0277(7) Uani 1 1 d .
H38A H 0.4560 0.9545 0.4333 0.033 Uiso 1 1 calc R
C39 C 0.6118(3) 0.8667(3) 0.38115(19) 0.0283(7) Uani 1 1 d .
H39A H 0.6200 0.9248 0.3323 0.034 Uiso 1 1 calc R
C40 C 0.6967(3) 0.7648(3) 0.39226(17) 0.0268(7) Uani 1 1 d .
H40A H 0.7633 0.7530 0.3508 0.032 Uiso 1 1 calc R
C41 C 0.6859(3) 0.6788(3) 0.46354(16) 0.0174(6) Uani 1 1 d .
H41A H 0.7452 0.6091 0.4708 0.021 Uiso 1 1 calc R
O5 O 1.1882(3) 0.8779(4) 0.87920(17) 0.0563(9) Uani 1 1 d .
C42 C 1.1815(5) 0.9820(9) 0.8097(3) 0.111(3) Uani 1 1 d .

loop_
_atom_site_aniso_label
_atom_site_aniso_U_11
_atom_site_aniso_U_22
_atom_site_aniso_U_33
_atom_site_aniso_U_23
_atom_site_aniso_U_13
_atom_site_aniso_U_12
Pd1 0.00765(10) 0.00816(11) 0.00669(10) -0.00254(7) -0.00050(7) -0.00044(7)
S1 0.0117(3) 0.0088(3) 0.0097(3) -0.0022(2) 0.0009(2) -0.0002(2)
S2 0.0101(3) 0.0126(3) 0.0150(3) -0.0069(2) -0.0045(2) 0.0016(2)
S3 0.0165(3) 0.0192(3) 0.0147(3) -0.0054(3) 0.0031(3) 0.0036(3)
S4 0.0165(3) 0.0224(4) 0.0191(3) -0.0134(3) -0.0073(3) 0.0072(3)
P1 0.0108(3) 0.0088(3) 0.0086(3) -0.0021(2) -0.0011(2) -0.0004(2)
P2 0.0096(3) 0.0127(3) 0.0079(3) -0.0039(2) -0.0018(2) 0.0001(2)
N1 0.0158(11) 0.0157(11) 0.0111(11) -0.0033(9) 0.0015(9) 0.0003(9)
N2 0.0124(11) 0.0167(11) 0.0144(11) -0.0091(9) -0.0046(9) 0.0021(9)
O1 0.0154(10) 0.0374(13) 0.0290(12) -0.0091(10) 0.0001(9) 0.0087(9)
O2 0.0333(13) 0.0255(12) 0.0201(11) -0.0127(9) 0.0019(9) 0.0028(10)
O3 0.0171(11) 0.0478(15) 0.0284(12) -0.0214(11) 0.0002(9) 0.0023(10)
O4 0.0410(14) 0.0246(12) 0.0347(13) -0.0130(10) -0.0236(11) 0.0161(10)
C1 0.0105(12) 0.0129(12) 0.0100(12) -0.0030(10) -0.0029(9) -0.0014(9)
C2 0.0127(12) 0.0107(12) 0.0071(11) -0.0012(9) -0.0021(9) -0.0006(9)
C3 0.0107(12) 0.0154(13) 0.0107(12) -0.0022(10) -0.0031(10) -0.0052(10)
C4 0.0153(13) 0.0168(13) 0.0150(13) -0.0035(11) 0.0006(10) -0.0031(10)
C5 0.0212(15) 0.0333(17) 0.0140(14) -0.0042(12) 0.0054(12) -0.0068(13)
C6 0.0331(18) 0.0277(17) 0.0171(15) 0.0065(12) -0.0034(13) -0.0175(14)
C7 0.0311(17) 0.0150(14) 0.0203(15) 0.0042(11) -0.0076(13) -0.0062(12)
C8 0.0205(14) 0.0152(13) 0.0161(13) -0.0015(11) -0.0026(11) -0.0044(11)
C9 0.0171(13) 0.0137(12) 0.0085(12) -0.0043(10) -0.0020(10) -0.0018(10)
C10 0.0176(13) 0.0184(13) 0.0137(13) -0.0081(11) -0.0052(11) 0.0004(11)
C11 0.0325(17) 0.0195(14) 0.0178(14) -0.0112(12) -0.0042(12) 0.0036(12)
C12 0.0356(18) 0.0209(15) 0.0205(15) -0.0105(12) -0.0080(13) -0.0077(13)
C13 0.0232(15) 0.0259(16) 0.0208(15) -0.0055(12) -0.0081(12) -0.0070(12)
C14 0.0152(13) 0.0198(14) 0.0168(13) -0.0072(11) -0.0043(11) -0.0032(10)
C15 0.0193(14) 0.0144(13) 0.0172(13) -0.0064(11) -0.0035(11) 0.0024(10)
C16 0.0240(15) 0.0148(13) 0.0207(14) -0.0067(11) -0.0083(12) -0.0010(11)
C17 0.0190(13) 0.0195(14) 0.0117(12) -0.0087(11) -0.0034(10) 0.0015(11)
C18 0.0116(12) 0.0185(13) 0.0125(12) 0.0004(10) -0.0033(10) -0.0019(10)
C19 0.0180(14) 0.0170(14) 0.0272(16) 0.0014(12) -0.0030(12) -0.0044(11)
C20 0.0218(16) 0.0316(18) 0.0352(19) 0.0103(15) -0.0007(14) -0.0104(14)
C21 0.0178(15) 0.047(2) 0.0212(16) 0.0076(15) 0.0085(13) -0.0034(14)
C22 0.0234(16) 0.042(2) 0.0189(15) -0.0094(14) 0.0065(13) 0.0022(14)
C23 0.0197(14) 0.0249(15) 0.0178(14) -0.0069(12) 0.0001(11) -0.0019(12)
C24 0.0133(12) 0.0102(12) 0.0157(13) 0.0001(10) -0.0032(10) -0.0001(9)
C25 0.0222(15) 0.0223(15) 0.0156(14) -0.0027(11) -0.0058(11) 0.0001(12)
C26 0.0345(19) 0.0363(19) 0.0232(16) 0.0018(14) -0.0164(14) -0.0039(15)
C27 0.0246(17) 0.039(2) 0.040(2) 0.0103(16) -0.0217(15) -0.0050(15)
C28 0.0158(15) 0.044(2) 0.0349(19) 0.0082(16) -0.0049(14) -0.0023(14)
C29 0.0177(14) 0.0325(17) 0.0191(15) 0.0016(13) -0.0022(12) -0.0009(12)
C30 0.0132(12) 0.0137(12) 0.0104(12) 0.0002(10) -0.0025(10) 0.0018(10)
C31 0.0168(14) 0.0326(17) 0.0182(14) -0.0121(13) -0.0034(11) 0.0032(12)
C32 0.0224(16) 0.048(2) 0.0236(17) -0.0144(15) 0.0019(13) 0.0068(15)
C33 0.0136(14) 0.0376(19) 0.0316(18) 0.0012(15) 0.0009(13) 0.0035(13)
C34 0.0148(14) 0.0269(16) 0.0316(17) 0.0001(13) -0.0075(12) -0.0058(12)
C35 0.0178(14) 0.0212(14) 0.0187(14) -0.0030(11) -0.0050(11) -0.0032(11)
C36 0.0118(12) 0.0236(14) 0.0085(12) -0.0028(10) -0.0044(10) -0.0050(10)
C37 0.0183(14) 0.0213(14) 0.0164(14) -0.0020(11) -0.0053(11) -0.0004(11)
C38 0.0277(17) 0.0286(17) 0.0251(17) 0.0047(13) -0.0132(13) -0.0035(13)
C39 0.0367(18) 0.0287(17) 0.0185(15) 0.0060(13) -0.0101(14) -0.0140(14)
C40 0.0319(17) 0.0382(19) 0.0114(14) -0.0052(13) 0.0004(12) -0.0155(14)
C41 0.0209(14) 0.0176(13) 0.0163(13) -0.0079(11) -0.0023(11) -0.0055(11)
O5 0.0375(16) 0.104(3) 0.0315(15) -0.0184(16) -0.0009(12) -0.0250(17)
C42 0.043(3) 0.234(10) 0.038(3) 0.019(4) -0.007(2) -0.046(4)

loop_
_atom_type_symbol
_atom_type_description
_atom_type_scat_dispersion_real
_atom_type_scat_dispersion_imag
_atom_type_scat_source
C C 0.0033 0.0016 'International Tables Vol C Tables 4.2.6.8 and 6.1.1.4'
H H 0.0000 0.0000 'International Tables Vol C Tables 4.2.6.8 and 6.1.1.4'
N N 0.0061 0.0033 'International Tables Vol C Tables 4.2.6.8 and 6.1.1.4'
O O 0.0106 0.0060 'International Tables Vol C Tables 4.2.6.8 and 6.1.1.4'
P P 0.1023 0.0942 'International Tables Vol C Tables 4.2.6.8 and 6.1.1.4'
S S 0.1246 0.1234 'International Tables Vol C Tables 4.2.6.8 and 6.1.1.4'
Pd Pd -0.9988 1.0072 'International Tables Vol C Tables 4.2.6.8 and 6.1.1.4'

loop_
_geom_angle_atom_site_label_1
_geom_angle_atom_site_label_2
_geom_angle_atom_site_label_3
_geom_angle
P1 Pd1 P2 90.75(2)
P1 Pd1 S1 178.81(2)
P2 Pd1 S1 90.41(2)
P1 Pd1 S2 90.88(2)
P2 Pd1 S2 174.85(2)
S1 Pd1 S2 87.97(2)
C1 S1 Pd1 99.11(9)
C2 S2 Pd1 101.36(9)
O1 S3 O2 116.55(14)
O1 S3 N1 109.96(13)
O2 S3 N1 110.68(13)
O1 S3 C4 110.77(14)
O2 S3 C4 110.63(14)
N1 S3 C4 96.42(12)
O4 S4 O3 116.20(15)
O4 S4 N2 111.07(13)
O3 S4 N2 109.06(13)
O4 S4 C10 110.81(14)
O3 S4 C10 111.11(14)
N2 S4 C10 96.90(12)
C18 P1 C24 106.25(12)
C18 P1 C15 107.38(13)
C24 P1 C15 102.83(13)
C18 P1 Pd1 112.04(9)
C24 P1 Pd1 111.80(9)
C15 P1 Pd1 115.73(10)
C30 P2 C36 105.22(12)
C30 P2 C17 105.58(13)
C36 P2 C17 103.21(13)
C30 P2 Pd1 109.17(9)
C36 P2 Pd1 117.03(9)
C17 P2 Pd1 115.58(9)
C1 N1 S3 110.03(19)
C2 N2 S4 110.43(18)
N1 C1 C3 116.3(2)
N1 C1 S1 124.2(2)
C3 C1 S1 119.5(2)
N2 C2 C9 115.5(2)
N2 C2 S2 124.1(2)
C9 C2 S2 120.41(19)
C8 C3 C4 120.2(3)
C8 C3 C1 129.7(3)
C4 C3 C1 110.1(2)
C5 C4 C3 122.1(3)
C5 C4 S3 130.8(2)
C3 C4 S3 107.1(2)
C4 C5 C6 117.5(3)
C7 C6 C5 120.9(3)
C6 C7 C8 121.0(3)
C3 C8 C7 118.3(3)
C14 C9 C10 119.6(2)
C14 C9 C2 129.7(2)
C10 C9 C2 110.6(2)
C11 C10 C9 123.1(3)
C11 C10 S4 130.4(2)
C9 C10 S4 106.57(19)
C10 C11 C12 117.0(3)
C13 C12 C11 120.9(3)
C12 C13 C14 121.1(3)
C9 C14 C13 118.3(3)
C16 C15 P1 115.32(19)
C17 C16 C15 114.0(2)
C16 C17 P2 115.29(19)
C23 C18 C19 119.3(3)
C23 C18 P1 117.9(2)
C19 C18 P1 122.8(2)
C20 C19 C18 119.5(3)
C21 C20 C19 120.9(3)
C20 C21 C22 120.1(3)
C21 C22 C23 119.8(3)
C22 C23 C18 120.4(3)
C25 C24 C29 119.7(3)
C25 C24 P1 121.7(2)
C29 C24 P1 118.5(2)
C24 C25 C26 119.9(3)
C27 C26 C25 120.2(3)
C26 C27 C28 120.0(3)
C29 C28 C27 120.1(3)
C28 C29 C24 120.1(3)
C31 C30 C35 119.1(3)
C31 C30 P2 120.6(2)
C35 C30 P2 120.3(2)
C30 C31 C32 120.1(3)
C33 C32 C31 119.9(3)
C34 C33 C32 120.5(3)
C35 C34 C33 119.7(3)
C34 C35 C30 120.6(3)
C41 C36 C37 119.6(3)
C41 C36 P2 119.7(2)
C37 C36 P2 120.5(2)
C38 C37 C36 119.7(3)
C39 C38 C37 120.4(3)
C40 C39 C38 119.9(3)
C39 C40 C41 120.7(3)
C40 C41 C36 119.6(3)

loop_
_geom_bond_atom_site_label_1
_geom_bond_atom_site_label_2
_geom_bond_distance
Pd1 P1 2.2827(7)
Pd1 P2 2.2844(7)
Pd1 S1 2.3673(6)
Pd1 S2 2.3742(6)
S1 C1 1.703(3)
S2 C2 1.697(3)
S3 O1 1.436(2)
S3 O2 1.440(2)
S3 N1 1.663(2)
S3 C4 1.768(3)
S4 O4 1.443(2)
S4 O3 1.443(2)
S4 N2 1.643(2)
S4 C10 1.767(3)
P1 C18 1.811(3)
P1 C24 1.820(3)
P1 C15 1.821(3)
P2 C30 1.816(3)
P2 C36 1.818(3)
P2 C17 1.826(3)
N1 C1 1.311(3)
N2 C2 1.319(3)
C1 C3 1.494(4)
C2 C9 1.494(3)
C3 C8 1.377(4)
C3 C4 1.393(4)
C4 C5 1.376(4)
C5 C6 1.395(5)
C6 C7 1.380(5)
C7 C8 1.399(4)
C9 C14 1.385(4)
C9 C10 1.392(4)
C10 C11 1.379(4)
C11 C12 1.397(5)
C12 C13 1.389(4)
C13 C14 1.399(4)
C15 C16 1.539(4)
C16 C17 1.535(4)
C18 C23 1.398(4)
C18 C19 1.402(4)
C19 C20 1.391(5)
C20 C21 1.378(6)
C21 C22 1.387(5)
C22 C23 1.392(4)
C24 C25 1.386(4)
C24 C29 1.394(4)
C25 C26 1.391(4)
C26 C27 1.380(5)
C27 C28 1.386(5)
C28 C29 1.379(4)
C30 C31 1.386(4)
C30 C35 1.404(4)
C31 C32 1.392(4)
C32 C33 1.384(5)
C33 C34 1.381(5)
C34 C35 1.379(4)
C36 C41 1.397(4)
C36 C37 1.397(4)
C37 C38 1.395(4)
C38 C39 1.382(5)
C39 C40 1.378(5)
C40 C41 1.393(4)
O5 C42 1.491(7)

loop_
_geom_torsion_atom_site_label_1
_geom_torsion_atom_site_label_2
_geom_torsion_atom_site_label_3
_geom_torsion_atom_site_label_4
_geom_torsion
P1 Pd1 S1 C1 84.2(11)
P2 Pd1 S1 C1 -84.02(9)
S2 Pd1 S1 C1 100.87(9)
P1 Pd1 S2 C2 -118.77(9)
P2 Pd1 S2 C2 -10.2(3)
S1 Pd1 S2 C2 61.57(9)
P2 Pd1 P1 C18 -84.64(10)
S1 Pd1 P1 C18 107.1(11)
S2 Pd1 P1 C18 90.48(10)
P2 Pd1 P1 C24 156.21(10)
S1 Pd1 P1 C24 -12.0(12)
S2 Pd1 P1 C24 -28.67(10)
P2 Pd1 P1 C15 38.93(11)
S1 Pd1 P1 C15 -129.3(11)
S2 Pd1 P1 C15 -145.95(11)
P1 Pd1 P2 C30 79.93(9)
S1 Pd1 P2 C30 -100.31(9)
S2 Pd1 P2 C30 -28.6(3)
P1 Pd1 P2 C36 -160.77(11)
S1 Pd1 P2 C36 18.98(11)
S2 Pd1 P2 C36 90.7(3)
P1 Pd1 P2 C17 -38.85(10)
S1 Pd1 P2 C17 140.90(10)
S2 Pd1 P2 C17 -147.4(3)
O1 S3 N1 C1 114.1(2)
O2 S3 N1 C1 -115.7(2)
C4 S3 N1 C1 -0.8(2)
O4 S4 N2 C2 116.0(2)
O3 S4 N2 C2 -114.6(2)
C10 S4 N2 C2 0.6(2)
S3 N1 C1 C3 0.2(3)
S3 N1 C1 S1 179.18(15)
Pd1 S1 C1 N1 -5.9(2)
Pd1 S1 C1 C3 173.05(18)
S4 N2 C2 C9 -1.1(3)
S4 N2 C2 S2 176.99(15)
Pd1 S2 C2 N2 11.4(2)
Pd1 S2 C2 C9 -170.58(18)
N1 C1 C3 C8 -179.7(3)
S1 C1 C3 C8 1.2(4)
N1 C1 C3 C4 0.8(3)
S1 C1 C3 C4 -178.30(19)
C8 C3 C4 C5 -0.6(4)
C1 C3 C4 C5 178.9(3)
C8 C3 C4 S3 179.2(2)
C1 C3 C4 S3 -1.2(3)
O1 S3 C4 C5 66.8(3)
O2 S3 C4 C5 -64.0(3)
N1 S3 C4 C5 -179.0(3)
O1 S3 C4 C3 -113.0(2)
O2 S3 C4 C3 116.2(2)
N1 S3 C4 C3 1.2(2)
C3 C4 C5 C6 -0.2(5)
S3 C4 C5 C6 180.0(2)
C4 C5 C6 C7 1.1(5)
C5 C6 C7 C8 -1.1(5)
C4 C3 C8 C7 0.6(4)
C1 C3 C8 C7 -178.8(3)
C6 C7 C8 C3 0.3(5)
N2 C2 C9 C14 -178.5(3)
S2 C2 C9 C14 3.3(4)
N2 C2 C9 C10 1.3(3)
S2 C2 C9 C10 -176.9(2)
C14 C9 C10 C11 -0.7(4)
C2 C9 C10 C11 179.5(3)
C14 C9 C10 S4 179.0(2)
C2 C9 C10 S4 -0.7(3)
O4 S4 C10 C11 64.2(3)
O3 S4 C10 C11 -66.6(3)
N2 S4 C10 C11 179.9(3)
O4 S4 C10 C9 -115.5(2)
O3 S4 C10 C9 113.7(2)
N2 S4 C10 C9 0.2(2)
C9 C10 C11 C12 0.0(5)
S4 C10 C11 C12 -179.7(2)
C10 C11 C12 C13 0.9(5)
C11 C12 C13 C14 -1.1(5)
C10 C9 C14 C13 0.5(4)
C2 C9 C14 C13 -179.8(3)
C12 C13 C14 C9 0.4(4)
C18 P1 C15 C16 68.1(2)
C24 P1 C15 C16 179.9(2)
Pd1 P1 C15 C16 -57.9(2)
P1 C15 C16 C17 69.4(3)
C15 C16 C17 P2 -69.4(3)
C30 P2 C17 C16 -62.8(2)
C36 P2 C17 C16 -173.0(2)
Pd1 P2 C17 C16 57.9(2)
C24 P1 C18 C23 85.1(2)
C15 P1 C18 C23 -165.4(2)
Pd1 P1 C18 C23 -37.3(2)
C24 P1 C18 C19 -94.7(3)
C15 P1 C18 C19 14.8(3)
Pd1 P1 C18 C19 142.9(2)
C23 C18 C19 C20 0.5(4)
P1 C18 C19 C20 -179.7(2)
C18 C19 C20 C21 -0.5(5)
C19 C20 C21 C22 0.4(5)
C20 C21 C22 C23 -0.5(5)
C21 C22 C23 C18 0.5(5)
C19 C18 C23 C22 -0.6(4)
P1 C18 C23 C22 179.7(2)
C18 P1 C24 C25 -8.0(3)
C15 P1 C24 C25 -120.7(2)
Pd1 P1 C24 C25 114.5(2)
C18 P1 C24 C29 175.6(2)
C15 P1 C24 C29 63.0(3)
Pd1 P1 C24 C29 -61.8(2)
C29 C24 C25 C26 0.7(4)
P1 C24 C25 C26 -175.6(3)
C24 C25 C26 C27 -0.4(5)
C25 C26 C27 C28 -0.5(6)
C26 C27 C28 C29 1.1(6)
C27 C28 C29 C24 -0.7(6)
C25 C24 C29 C28 -0.1(5)
P1 C24 C29 C28 176.3(3)
C36 P2 C30 C31 -112.4(2)
C17 P2 C30 C31 138.8(2)
Pd1 P2 C30 C31 13.9(3)
C36 P2 C30 C35 68.1(2)
C17 P2 C30 C35 -40.7(3)
Pd1 P2 C30 C35 -165.5(2)
C35 C30 C31 C32 2.4(5)
P2 C30 C31 C32 -177.1(3)
C30 C31 C32 C33 -0.6(5)
C31 C32 C33 C34 -1.1(5)
C32 C33 C34 C35 1.1(5)
C33 C34 C35 C30 0.7(5)
C31 C30 C35 C34 -2.4(4)
P2 C30 C35 C34 177.1(2)
C30 P2 C36 C41 -157.5(2)
C17 P2 C36 C41 -47.0(2)
Pd1 P2 C36 C41 81.1(2)
C30 P2 C36 C37 27.2(3)
C17 P2 C36 C37 137.7(2)
Pd1 P2 C36 C37 -94.2(2)
C41 C36 C37 C38 1.7(4)
P2 C36 C37 C38 177.0(2)
C36 C37 C38 C39 -1.2(5)
C37 C38 C39 C40 0.4(5)
C38 C39 C40 C41 0.0(5)
C39 C40 C41 C36 0.4(4)
C37 C36 C41 C40 -1.3(4)
P2 C36 C41 C40 -176.6(2)
